data_7032756
loop_
_publ_author_name
'Wang, Yong'
'Ma, Xiao'
'Hu, Shengmin'
'Wen, Yuehong'
'Xue, Zhenzhen'
'Zhu, Xiaoquan'
'Zhang, Xudong'
'Sheng, Tianlu'
'Wu, Xintao'

_publ_section_title
;
 Syntheses, crystal structures, MMCT and magnetic properties of four
 one-dimensional cyanide-bridged complexes comprised of M(II)-CN-Fe(III)
 (M = Fe, Ru, Os).
;
_journal_issue 46
_journal_name_full 'Dalton transactions (Cambridge, England : 2003)'
_journal_page_first 17453
_journal_page_last 17462
_journal_paper_doi 10.1039/c4dt02272f
_journal_volume 43
_journal_year 2014
_chemical_formula_sum 'C22 H16 F0 Fe N6 O2 P0'
_chemical_formula_weight 452.26
_chemical_name_systematic
; 
 ? 
;
_space_group_IT_number 14
_symmetry_cell_setting monoclinic
_symmetry_space_group_name_Hall '-P 2yn'
_symmetry_space_group_name_H-M 'P 1 21/n 1'
_atom_sites_solution_hydrogens geom
_atom_sites_solution_primary direct
_atom_sites_solution_secondary difmap
_audit_creation_method SHELXL-97
_cell_angle_alpha 90.00
_cell_angle_beta 94.234(16)
_cell_angle_gamma 90.00
_cell_formula_units_Z 4
_cell_length_a 9.257(8)
_cell_length_b 16.127(13)
_cell_length_c 13.836(11)
_cell_measurement_reflns_used 6365
_cell_measurement_temperature 123(2)
_cell_measurement_theta_max 27.4816
_cell_measurement_theta_min 2.5260
_cell_volume 2060(3)
_computing_cell_refinement 'CrystalClear (Rigaku Inc., 2008)'
_computing_data_collection 'CrystalClear (Rigaku Inc., 2008)'
_computing_data_reduction 'CrystalClear (Rigaku Inc., 2008)'
_computing_molecular_graphics 'Bruker SHELXTL'
_computing_publication_material 'Bruker SHELXTL'
_computing_structure_refinement 'SHELXL-97 (Sheldrick, 2008)'
_computing_structure_solution 'SHELXS-97 (Sheldrick, 2008)'
_diffrn_ambient_temperature 123(2)
_diffrn_detector_area_resol_mean 28.5714
_diffrn_measured_fraction_theta_full 0.991
_diffrn_measured_fraction_theta_max 0.991
_diffrn_measurement_device_type Saturn724+
_diffrn_measurement_method CCD_Profile_fitting
_diffrn_radiation_monochromator graphite
_diffrn_radiation_source 'fine-focus sealed tube'
_diffrn_radiation_type MoK\a
_diffrn_radiation_wavelength 0.71073
_diffrn_reflns_av_R_equivalents 0.0827
_diffrn_reflns_av_sigmaI/netI 0.0972
_diffrn_reflns_limit_h_max 12
_diffrn_reflns_limit_h_min -11
_diffrn_reflns_limit_k_max 20
_diffrn_reflns_limit_k_min -20
_diffrn_reflns_limit_l_max 17
_diffrn_reflns_limit_l_min -17
_diffrn_reflns_number 17211
_diffrn_reflns_theta_full 27.54
_diffrn_reflns_theta_max 27.54
_diffrn_reflns_theta_min 2.53
_exptl_absorpt_coefficient_mu 0.764
_exptl_absorpt_correction_T_max 1.0000
_exptl_absorpt_correction_T_min 0.7213
_exptl_absorpt_correction_type multi-scan
_exptl_absorpt_process_details 'RIGAKU/MSC(2004), CrystalClear Version 1.3.6'
_exptl_crystal_colour purple
_exptl_crystal_density_diffrn 1.458
_exptl_crystal_density_method 'not measured'
_exptl_crystal_description prism
_exptl_crystal_F_000 928
_exptl_crystal_size_max 0.487
_exptl_crystal_size_mid 0.322
_exptl_crystal_size_min 0.214
_refine_diff_density_max 1.611
_refine_diff_density_min -0.653
_refine_diff_density_rms 0.111
_refine_ls_extinction_method none
_refine_ls_goodness_of_fit_ref 0.917
_refine_ls_hydrogen_treatment constr
_refine_ls_matrix_type full
_refine_ls_number_parameters 270
_refine_ls_number_reflns 4698
_refine_ls_number_restraints 0
_refine_ls_restrained_S_all 0.917
_refine_ls_R_factor_all 0.0863
_refine_ls_R_factor_gt 0.0650
_refine_ls_shift/su_max 0.000
_refine_ls_shift/su_mean 0.000
_refine_ls_structure_factor_coef Fsqd
_refine_ls_weighting_details 'calc w=1/[\s^2^(Fo^2^)+(0.0950P)^2^+0.0000P] where P=(Fo^2^+2Fc^2^)/3'
_refine_ls_weighting_scheme calc
_refine_ls_wR_factor_gt 0.1639
_refine_ls_wR_factor_ref 0.1779
_reflns_number_gt 2925
_reflns_number_total 4698
_reflns_threshold_expression >2sigma(I)
_cod_data_source_file c4dt02272f2.cif
_cod_data_source_block a
_cod_depositor_comments
;
The following automatic conversions were performed:

'_exptl_absorpt_correction_type' value 'Multi-scan' changed to
'multi-scan' according to
/usr/data/users/saulius/crontab/automatic-downloads/rss-feeds/RSC/lib/dictionaries/cif_core.dic
dictionary named 'cif_core.dic' version 2.4.2 from 2011-04-26.

Automatic conversion script
Id: cif_fix_values 2827 2014-09-09 07:05:25Z andrius 

 Adding full bibliography for 7032756--7032760.cif.
;
_cod_original_sg_symbol_H-M P21/n
_cod_database_code 7032756

loop_
_symmetry_equiv_pos_as_xyz
'x, y, z'
'-x+1/2, y+1/2, -z+1/2'
'-x, -y, -z'
'x-1/2, -y-1/2, z-1/2'

loop_
_atom_site_label
_atom_site_type_symbol
_atom_site_fract_x
_atom_site_fract_y
_atom_site_fract_z
_atom_site_U_iso_or_equiv
_atom_site_adp_type
_atom_site_occupancy
_atom_site_symmetry_multiplicity
_atom_site_calc_flag
_atom_site_refinement_flags
Fe1 Fe 0.09730(5) 0.77882(3) 0.22756(4) 0.02163(18) Uani 1 1 d .
C1 C -0.0514(4) 0.8568(2) 0.1923(3) 0.0242(8) Uani 1 1 d .
C2 C -0.0492(4) 0.6964(2) 0.2381(3) 0.0243(8) Uani 1 1 d .
C3 C 0.3226(4) 0.6444(2) 0.2248(3) 0.0261(8) Uani 1 1 d .
H3A H 0.3149 0.6499 0.1577 0.031 Uiso 1 1 calc R
C4 C 0.4131(4) 0.5845(2) 0.2655(3) 0.0292(9) Uani 1 1 d .
H4A H 0.4656 0.5506 0.2265 0.035 Uiso 1 1 calc R
C5 C 0.4256(4) 0.5750(2) 0.3646(3) 0.0326(9) Uani 1 1 d .
H5A H 0.4880 0.5356 0.3935 0.039 Uiso 1 1 calc R
C6 C 0.3437(4) 0.6252(2) 0.4204(3) 0.0308(9) Uani 1 1 d .
H6A H 0.3468 0.6186 0.4873 0.037 Uiso 1 1 calc R
C7 C 0.2558(4) 0.6863(2) 0.3740(3) 0.0253(8) Uani 1 1 d .
C8 C 0.1722(4) 0.7472(2) 0.4266(3) 0.0236(8) Uani 1 1 d .
C9 C 0.1752(4) 0.7523(2) 0.5267(3) 0.0284(8) Uani 1 1 d .
H9A H 0.2272 0.7138 0.5654 0.034 Uiso 1 1 calc R
C10 C 0.0993(4) 0.8159(2) 0.5685(3) 0.0297(9) Uani 1 1 d .
H10A H 0.1009 0.8210 0.6355 0.036 Uiso 1 1 calc R
C11 C 0.0219(4) 0.8711(2) 0.5091(3) 0.0282(8) Uani 1 1 d .
H11A H -0.0298 0.9139 0.5356 0.034 Uiso 1 1 calc R
C12 C 0.0218(4) 0.8623(2) 0.4087(3) 0.0260(8) Uani 1 1 d .
H12A H -0.0305 0.8999 0.3690 0.031 Uiso 1 1 calc R
C13 C 0.0476(4) 0.6991(2) 0.0343(3) 0.0288(8) Uani 1 1 d .
H13A H -0.0227 0.6673 0.0615 0.035 Uiso 1 1 calc R
C14 C 0.0726(4) 0.6861(3) -0.0624(3) 0.0322(9) Uani 1 1 d .
H14A H 0.0216 0.6454 -0.0982 0.039 Uiso 1 1 calc R
C15 C 0.1736(4) 0.7340(2) -0.1045(3) 0.0338(9) Uani 1 1 d .
H15A H 0.1897 0.7272 -0.1696 0.041 Uiso 1 1 calc R
C16 C 0.2508(4) 0.7923(2) -0.0487(3) 0.0327(9) Uani 1 1 d .
H16A H 0.3208 0.8248 -0.0754 0.039 Uiso 1 1 calc R
C17 C 0.2223(4) 0.8017(2) 0.0481(3) 0.0253(8) Uani 1 1 d .
C18 C 0.2975(4) 0.8616(2) 0.1150(3) 0.0271(8) Uani 1 1 d .
C19 C 0.4088(4) 0.9136(3) 0.0884(3) 0.0359(10) Uani 1 1 d .
H19A H 0.4409 0.9109 0.0264 0.043 Uiso 1 1 calc R
C20 C 0.4707(4) 0.9694(3) 0.1559(3) 0.0373(10) Uani 1 1 d .
H20A H 0.5454 1.0044 0.1404 0.045 Uiso 1 1 calc R
C21 C 0.4176(4) 0.9712(2) 0.2473(3) 0.0321(9) Uani 1 1 d .
H21A H 0.4549 1.0087 0.2937 0.039 Uiso 1 1 calc R
C22 C 0.3088(4) 0.9167(2) 0.2687(3) 0.0269(8) Uani 1 1 d .
H22A H 0.2755 0.9180 0.3305 0.032 Uiso 1 1 calc R
N1 N -0.1450(3) 0.9038(2) 0.1704(2) 0.0314(8) Uani 1 1 d .
N2 N -0.1364(3) 0.64554(19) 0.2456(2) 0.0285(7) Uani 1 1 d .
N3 N 0.2445(3) 0.69537(18) 0.2771(2) 0.0230(6) Uani 1 1 d .
N4 N 0.0956(3) 0.80033(18) 0.3668(2) 0.0219(6) Uani 1 1 d .
N5 N 0.1209(3) 0.75605(19) 0.0907(2) 0.0236(7) Uani 1 1 d .
N6 N 0.2496(3) 0.86234(17) 0.2047(2) 0.0235(7) Uani 1 1 d .
O1 O -0.2750(3) 0.50515(16) 0.16955(19) 0.0318(6) Uiso 1 1 d .
O2 O 0.3387(4) 0.99120(19) 0.4893(2) 0.0551(9) Uiso 1 1 d .

loop_
_atom_site_aniso_label
_atom_site_aniso_U_11
_atom_site_aniso_U_22
_atom_site_aniso_U_33
_atom_site_aniso_U_23
_atom_site_aniso_U_13
_atom_site_aniso_U_12
Fe1 0.0143(3) 0.0263(3) 0.0241(3) -0.0001(2) 0.0005(2) -0.00015(19)
C1 0.0225(19) 0.0252(18) 0.025(2) -0.0031(15) 0.0002(14) -0.0050(14)
C2 0.0176(18) 0.0282(18) 0.027(2) 0.0007(15) -0.0020(14) 0.0013(14)
C3 0.0157(18) 0.035(2) 0.028(2) -0.0014(16) 0.0042(14) 0.0029(14)
C4 0.022(2) 0.0291(19) 0.037(2) -0.0049(17) 0.0064(16) 0.0024(14)
C5 0.028(2) 0.034(2) 0.035(2) 0.0047(18) -0.0043(17) 0.0085(16)
C6 0.025(2) 0.035(2) 0.031(2) 0.0008(17) -0.0061(16) 0.0023(15)
C7 0.0182(18) 0.0292(18) 0.029(2) 0.0033(16) 0.0038(15) -0.0022(14)
C8 0.0147(18) 0.0297(18) 0.026(2) 0.0021(16) 0.0000(14) -0.0016(13)
C9 0.023(2) 0.036(2) 0.026(2) 0.0008(17) 0.0009(15) -0.0011(15)
C10 0.023(2) 0.041(2) 0.026(2) -0.0022(17) 0.0023(15) 0.0006(16)
C11 0.0217(19) 0.033(2) 0.030(2) -0.0042(16) 0.0037(15) -0.0012(15)
C12 0.0183(18) 0.0299(19) 0.029(2) -0.0017(16) 0.0002(15) 0.0006(14)
C13 0.021(2) 0.034(2) 0.031(2) 0.0008(17) 0.0027(16) -0.0013(14)
C14 0.027(2) 0.040(2) 0.030(2) -0.0044(18) 0.0006(16) -0.0009(16)
C15 0.033(2) 0.044(2) 0.026(2) 0.0012(18) 0.0049(17) 0.0060(17)
C16 0.027(2) 0.044(2) 0.028(2) 0.0017(18) 0.0062(16) -0.0032(16)
C17 0.0188(19) 0.0298(18) 0.027(2) 0.0020(16) 0.0023(15) 0.0037(14)
C18 0.0185(19) 0.034(2) 0.029(2) 0.0002(16) 0.0035(15) -0.0001(14)
C19 0.032(2) 0.046(2) 0.031(2) 0.0061(19) 0.0068(17) -0.0036(18)
C20 0.029(2) 0.042(2) 0.041(3) 0.005(2) 0.0036(18) -0.0135(18)
C21 0.023(2) 0.032(2) 0.040(2) -0.0029(18) -0.0076(17) -0.0039(15)
C22 0.0176(18) 0.033(2) 0.029(2) -0.0002(16) -0.0021(15) -0.0021(14)
N1 0.0201(17) 0.0356(18) 0.038(2) 0.0002(15) -0.0016(14) 0.0025(13)
N2 0.0230(17) 0.0339(17) 0.0290(18) -0.0029(14) 0.0038(13) -0.0037(13)
N3 0.0183(16) 0.0247(14) 0.0262(17) 0.0009(13) 0.0027(12) -0.0007(11)
N4 0.0118(14) 0.0272(15) 0.0262(17) 0.0015(13) -0.0018(12) -0.0019(11)
N5 0.0160(16) 0.0311(16) 0.0234(17) 0.0018(13) -0.0008(12) 0.0011(12)
N6 0.0164(15) 0.0248(15) 0.0290(18) 0.0022(13) -0.0003(12) 0.0017(11)

loop_
_atom_type_symbol
_atom_type_description
_atom_type_scat_dispersion_real
_atom_type_scat_dispersion_imag
_atom_type_scat_source
C C 0.0033 0.0016 'International Tables Vol C Tables 4.2.6.8 and 6.1.1.4'
H H 0.0000 0.0000 'International Tables Vol C Tables 4.2.6.8 and 6.1.1.4'
N N 0.0061 0.0033 'International Tables Vol C Tables 4.2.6.8 and 6.1.1.4'
O O 0.0106 0.0060 'International Tables Vol C Tables 4.2.6.8 and 6.1.1.4'
F F 0.0171 0.0103 'International Tables Vol C Tables 4.2.6.8 and 6.1.1.4'
P P 0.1023 0.0942 'International Tables Vol C Tables 4.2.6.8 and 6.1.1.4'
Fe Fe 0.3463 0.8444 'International Tables Vol C Tables 4.2.6.8 and 6.1.1.4'

loop_
_geom_angle_atom_site_label_1
_geom_angle_atom_site_label_2
_geom_angle_atom_site_label_3
_geom_angle
C1 Fe1 C2 88.57(16)
C1 Fe1 N5 90.38(14)
C2 Fe1 N5 94.25(15)
C1 Fe1 N4 94.40(14)
C2 Fe1 N4 89.48(14)
N5 Fe1 N4 174.01(12)
C1 Fe1 N6 91.12(15)
C2 Fe1 N6 175.17(15)
N5 Fe1 N6 80.93(13)
N4 Fe1 N6 95.35(12)
C1 Fe1 N3 174.27(15)
C2 Fe1 N3 88.59(15)
N5 Fe1 N3 94.79(13)
N4 Fe1 N3 80.60(12)
N6 Fe1 N3 92.13(13)
N1 C1 Fe1 178.8(3)
N2 C2 Fe1 178.7(3)
N3 C3 C4 123.1(4)
N3 C3 H3A 118.4
C4 C3 H3A 118.4
C3 C4 C5 119.4(4)
C3 C4 H4A 120.3
C5 C4 H4A 120.3
C4 C5 C6 118.9(3)
C4 C5 H5A 120.6
C6 C5 H5A 120.6
C5 C6 C7 118.6(4)
C5 C6 H6A 120.7
C7 C6 H6A 120.7
N3 C7 C6 122.2(4)
N3 C7 C8 114.4(3)
C6 C7 C8 123.4(3)
N4 C8 C9 123.0(3)
N4 C8 C7 113.0(3)
C9 C8 C7 124.0(3)
C8 C9 C10 119.0(3)
C8 C9 H9A 120.5
C10 C9 H9A 120.5
C11 C10 C9 119.0(4)
C11 C10 H10A 120.5
C9 C10 H10A 120.5
C10 C11 C12 119.3(4)
C10 C11 H11A 120.3
C12 C11 H11A 120.3
N4 C12 C11 122.3(3)
N4 C12 H12A 118.9
C11 C12 H12A 118.9
N5 C13 C14 123.0(4)
N5 C13 H13A 118.5
C14 C13 H13A 118.5
C15 C14 C13 119.3(4)
C15 C14 H14A 120.3
C13 C14 H14A 120.3
C14 C15 C16 119.0(4)
C14 C15 H15A 120.5
C16 C15 H15A 120.5
C15 C16 C17 119.0(4)
C15 C16 H16A 120.5
C17 C16 H16A 120.5
N5 C17 C16 123.0(3)
N5 C17 C18 113.0(3)
C16 C17 C18 124.0(4)
N6 C18 C19 122.4(4)
N6 C18 C17 114.3(3)
C19 C18 C17 123.3(4)
C20 C19 C18 119.1(4)
C20 C19 H19A 120.4
C18 C19 H19A 120.4
C19 C20 C21 117.9(4)
C19 C20 H20A 121.0
C21 C20 H20A 121.0
C22 C21 C20 119.5(4)
C22 C21 H21A 120.3
C20 C21 H21A 120.3
N6 C22 C21 123.0(4)
N6 C22 H22A 118.5
C21 C22 H22A 118.5
C3 N3 C7 117.8(3)
C3 N3 Fe1 127.4(3)
C7 N3 Fe1 114.6(2)
C8 N4 C12 117.4(3)
C8 N4 Fe1 116.5(3)
C12 N4 Fe1 126.0(2)
C13 N5 C17 116.7(3)
C13 N5 Fe1 126.7(3)
C17 N5 Fe1 116.6(2)
C22 N6 C18 118.0(3)
C22 N6 Fe1 126.9(3)
C18 N6 Fe1 115.1(2)

loop_
_geom_bond_atom_site_label_1
_geom_bond_atom_site_label_2
_geom_bond_distance
Fe1 C1 1.901(4)
Fe1 C2 1.912(4)
Fe1 N5 1.957(3)
Fe1 N4 1.959(3)
Fe1 N6 1.992(3)
Fe1 N3 2.000(3)
C1 N1 1.174(5)
C2 N2 1.161(5)
C3 N3 1.342(5)
C3 C4 1.372(5)
C3 H3A 0.9300
C4 C5 1.375(5)
C4 H4A 0.9300
C5 C6 1.383(6)
C5 H5A 0.9300
C6 C7 1.402(5)
C6 H6A 0.9300
C7 N3 1.345(5)
C7 C8 1.476(5)
C8 N4 1.354(4)
C8 C9 1.386(5)
C9 C10 1.393(5)
C9 H9A 0.9300
C10 C11 1.376(5)
C10 H10A 0.9300
C11 C12 1.396(5)
C11 H11A 0.9300
C12 N4 1.363(5)
C12 H12A 0.9300
C13 N5 1.354(5)
C13 C14 1.390(6)
C13 H13A 0.9300
C14 C15 1.375(6)
C14 H14A 0.9300
C15 C16 1.382(5)
C15 H15A 0.9300
C16 C17 1.392(6)
C16 H16A 0.9300
C17 N5 1.360(5)
C17 C18 1.477(5)
C18 N6 1.349(5)
C18 C19 1.399(5)
C19 C20 1.390(6)
C19 H19A 0.9300
C20 C21 1.391(6)
C20 H20A 0.9300
C21 C22 1.386(5)
C21 H21A 0.9300
C22 N6 1.334(4)
C22 H22A 0.9300
